data_4300924
loop_
_publ_author_name
'Dohyun Moon'
'Myoung Soo Lah'

_publ_contact_author
; 

     Myoung Soo Lah

     Department of Chemistry

     College of Science and Technology, Hanyang University

     1271 Sa-1-dong, Ansan, Kyunggi-do 426-791, Korea

;
_publ_contact_author_email mslah@hanyang.ac.kr
_publ_contact_author_fax '82 (31) 407 3863'
_publ_contact_author_phone '82 (31) 400 5496'
_publ_section_title
;

Size and Shape Selectivity of Host Networks Built Based on Tunable

Secondary Building Units

;
_journal_name_full 'Inorganic Chemistry'
_journal_page_first 1934
_journal_page_last 1940
_journal_paper_doi 10.1021/ic0486872
_journal_volume 44
_journal_year 2005
_chemical_formula_sum 'C51 H53 Mn3 N9 O12'
_chemical_formula_weight 1148.84
_chemical_name_systematic
; 

 ? 

;
_space_group_IT_number 88
_symmetry_cell_setting tetragonal
_symmetry_space_group_name_Hall '-I 4ad'
_symmetry_space_group_name_H-M 'I 41/a :2'
_atom_sites_solution_hydrogens geom
_atom_sites_solution_primary direct
_atom_sites_solution_secondary difmap
_audit_creation_method SHELXL-97
_cell_angle_alpha 90.00
_cell_angle_beta 90.00
_cell_angle_gamma 90.00
_cell_formula_units_Z 16
_cell_length_a 40.4245(15)
_cell_length_b 40.4245(15)
_cell_length_c 17.8143(9)
_cell_measurement_reflns_used 1024
_cell_measurement_temperature 173(2)
_cell_measurement_theta_max 28.33
_cell_measurement_theta_min 1.42
_cell_volume 29111(2)
_computing_cell_refinement 'Bruker SAINT'
_computing_data_collection 'Bruker SMART'
_computing_data_reduction 'Bruker SAINT'
_computing_molecular_graphics ORTEP3
_computing_publication_material WinGX
_computing_structure_refinement 'Bruker SHELXTL'
_computing_structure_solution 'Bruker SHELXTL'
_diffrn_ambient_temperature 173(2)
_diffrn_measured_fraction_theta_full 0.997
_diffrn_measured_fraction_theta_max 0.997
_diffrn_measurement_device_type 'CCD area detector'
_diffrn_measurement_method 'phi and omega scans'
_diffrn_radiation_monochromator graphite
_diffrn_radiation_source 'fine-focus sealed tube'
_diffrn_radiation_type MoK\a
_diffrn_radiation_wavelength 0.71073
_diffrn_reflns_av_R_equivalents 0.0552
_diffrn_reflns_av_sigmaI/netI 0.0273
_diffrn_reflns_limit_h_max 53
_diffrn_reflns_limit_h_min -53
_diffrn_reflns_limit_k_max 53
_diffrn_reflns_limit_k_min -53
_diffrn_reflns_limit_l_max 23
_diffrn_reflns_limit_l_min -23
_diffrn_reflns_number 296891
_diffrn_reflns_theta_full 28.33
_diffrn_reflns_theta_max 28.33
_diffrn_reflns_theta_min 1.42
_diffrn_standards_decay_% <2.0
_exptl_absorpt_coefficient_mu 0.563
_exptl_absorpt_correction_T_max 0.8957
_exptl_absorpt_correction_T_min 0.7857
_exptl_absorpt_correction_type multi-scan
_exptl_absorpt_process_details 'Bruker SADABS'
_exptl_crystal_colour 'dark brown'
_exptl_crystal_density_diffrn 1.049
_exptl_crystal_density_method 'not measured'
_exptl_crystal_description prism
_exptl_crystal_F_000 9488
_exptl_crystal_size_max 0.45
_exptl_crystal_size_mid 0.45
_exptl_crystal_size_min 0.20
_refine_diff_density_max 1.641
_refine_diff_density_min -0.616
_refine_diff_density_rms 0.135
_refine_ls_extinction_method none
_refine_ls_goodness_of_fit_ref 1.054
_refine_ls_hydrogen_treatment mixed
_refine_ls_matrix_type full
_refine_ls_number_parameters 675
_refine_ls_number_reflns 18067
_refine_ls_number_restraints 0
_refine_ls_restrained_S_all 1.054
_refine_ls_R_factor_all 0.1100
_refine_ls_R_factor_gt 0.0883
_refine_ls_shift/su_max 0.051
_refine_ls_shift/su_mean 0.003
_refine_ls_structure_factor_coef Fsqd
_refine_ls_weighting_details 'calc w=1/[\s^2^(Fo^2^)+(0.1696P)^2^+59.6555P] where P=(Fo^2^+2Fc^2^)/3'
_refine_ls_weighting_scheme calc
_refine_ls_wR_factor_gt 0.2545
_refine_ls_wR_factor_ref 0.2710
_reflns_number_gt 13389
_reflns_number_total 18067
_reflns_threshold_expression >2sigma(I)
_cod_data_source_file ic0486872si20040917_062524_11.cif
_cod_data_source_block complex19
_cod_depositor_comments
;
The following automatic conversions were performed:
'_symmetry_cell_setting' value 'Tetragonal' changed to 'tetragonal'
according to '/home/saulius/struct/CIF-dictionaries/cif_core.dic'
dictionary named 'cif_core.dic' version 2.4.1 from
2010-06-29.

'_exptl_absorpt_correction_type' value 'Multi-scan' changed
to 'multi-scan' according to
'/home/saulius/struct/CIF-dictionaries/cif_core.dic' dictionary named
'cif_core.dic' version 2.4.1 from 2010-06-29.

Automatic conversion script
Id: cif_fix_enum 1527 2010-12-29 10:47:43Z saulius 
;
_cod_original_sg_symbol_H-M 'I 41/a'
_cod_database_code 4300924

loop_
_symmetry_equiv_pos_as_xyz
'x, y, z'
'-x+1/2, -y, z+1/2'
'-y+3/4, x+1/4, z+1/4'
'y+3/4, -x+3/4, z+3/4'
'x+1/2, y+1/2, z+1/2'
'-x+1, -y+1/2, z+1'
'-y+5/4, x+3/4, z+3/4'
'y+5/4, -x+5/4, z+5/4'
'-x, -y, -z'
'x-1/2, y, -z-1/2'
'y-3/4, -x-1/4, -z-1/4'
'-y-3/4, x-3/4, -z-3/4'
'-x+1/2, -y+1/2, -z+1/2'
'x, y+1/2, -z'
'y-1/4, -x+1/4, -z+1/4'
'-y-1/4, x-1/4, -z-1/4'

loop_
_atom_site_label
_atom_site_type_symbol
_atom_site_fract_x
_atom_site_fract_y
_atom_site_fract_z
_atom_site_U_iso_or_equiv
_atom_site_adp_type
_atom_site_occupancy
_atom_site_symmetry_multiplicity
_atom_site_calc_flag
_atom_site_refinement_flags
_atom_site_disorder_assembly
_atom_site_disorder_group
Mn1A Mn -0.073984(12) 0.543338(13) 0.82625(3) 0.03597(16) Uani 1 1 d . . .
O1A O -0.09527(7) 0.51625(8) 0.75629(19) 0.0516(7) Uani 1 1 d . A .
O2A O 0.00485(7) 0.52137(8) 0.68616(15) 0.0500(7) Uani 1 1 d . A .
O3A O -0.04523(6) 0.56953(6) 0.89000(14) 0.0375(5) Uani 1 1 d . . .
O4A O -0.08516(8) 0.59036(9) 0.7632(2) 0.0616(9) Uani 1 1 d . . .
N1A N -0.03207(7) 0.53595(8) 0.77644(18) 0.0371(6) Uani 1 1 d . A .
N2A N -0.00459(7) 0.55160(8) 0.81097(17) 0.0358(6) Uani 1 1 d . A .
N3A N -0.09018(19) 0.64599(18) 0.7601(7) 0.157(4) Uani 1 1 d . . .
C1A C -0.08366(11) 0.50204(13) 0.6968(3) 0.0618(13) Uani 1 1 d . . .
C2A C -0.10613(14) 0.48331(19) 0.6524(5) 0.107(3) Uani 1 1 d . A 1
H2A H -0.1280 0.4796 0.6702 0.128 Uiso 1 1 calc R A 1
C3A C -0.09668(19) 0.4705(3) 0.5841(7) 0.152(5) Uani 1 1 d . A 1
H3A H -0.1121 0.4576 0.5566 0.182 Uiso 1 1 calc R A 1
C4A C -0.0658(2) 0.4758(2) 0.5542(5) 0.116(3) Uani 1 1 d . A 1
H4A H -0.0606 0.4688 0.5047 0.139 Uiso 1 1 calc R A 1
C5A C -0.04202(18) 0.4920(2) 0.5998(5) 0.117(3) Uani 1 1 d . A 1
H5A H -0.0199 0.4942 0.5826 0.140 Uiso 1 1 calc R A 1
C6A C -0.05083(12) 0.50451(15) 0.6696(3) 0.0695(15) Uani 1 1 d . A .
C7A C -0.02475(9) 0.52129(11) 0.7123(2) 0.0434(8) Uani 1 1 d . . .
C8A C -0.01400(8) 0.56821(9) 0.86989(19) 0.0337(7) Uani 1 1 d . . .
C9A C 0.01126(10) 0.58646(11) 0.9151(2) 0.0461(9) Uani 1 1 d . . .
H9A1 H 0.0249 0.5999 0.8805 0.055 Uiso 1 1 calc R . .
H9A2 H 0.0260 0.5701 0.9393 0.055 Uiso 1 1 calc R . .
C10A C -0.00223(14) 0.60882(16) 0.9748(3) 0.0775(17) Uani 1 1 d . . .
H10A H -0.0138 0.6274 0.9512 0.116 Uiso 1 1 calc R . .
H10B H 0.0160 0.6172 1.0056 0.116 Uiso 1 1 calc R . .
H10C H -0.0177 0.5965 1.0065 0.116 Uiso 1 1 calc R . .
C11A C -0.0829(4) 0.6166(2) 0.7846(7) 0.206(8) Uani 1 1 d . . .
H11A H -0.0732 0.6174 0.8332 0.247 Uiso 1 1 calc R . .
C12A C -0.0815(5) 0.6779(3) 0.8071(11) 0.250(9) Uani 1 1 d . . .
H12A H -0.0814 0.6973 0.7739 0.375 Uiso 1 1 calc R . .
H12B H -0.0596 0.6753 0.8300 0.375 Uiso 1 1 calc R . .
H12C H -0.0981 0.6810 0.8465 0.375 Uiso 1 1 calc R . .
C13A C -0.1132(2) 0.6525(3) 0.7189(7) 0.158(5) Uani 1 1 d . . .
H13A H -0.1162 0.6345 0.6827 0.237 Uiso 1 1 calc R . .
H13B H -0.1086 0.6731 0.6920 0.237 Uiso 1 1 calc R . .
H13C H -0.1334 0.6550 0.7488 0.237 Uiso 1 1 calc R . .
Mn1B Mn 0.041829(13) 0.533818(15) 0.75312(3) 0.03663(16) Uani 1 1 d . . .
O1B O 0.05100(7) 0.57487(8) 0.71146(16) 0.0524(7) Uani 1 1 d . A .
O2B O 0.11528(6) 0.56578(6) 0.89885(14) 0.0356(5) Uani 1 1 d . A .
O3B O 0.03915(6) 0.49214(7) 0.80561(15) 0.0417(6) Uani 1 1 d . A .
N1B N 0.07689(7) 0.53994(7) 0.82597(16) 0.0346(6) Uani 1 1 d . A .
N2B N 0.08236(8) 0.51210(7) 0.87243(18) 0.0385(6) Uani 1 1 d . . .
N3B N 0.07450(9) 0.50622(12) 0.6689(2) 0.0636(11) Uani 1 1 d . A .
C1B C 0.07313(9) 0.59744(11) 0.7305(2) 0.0451(9) Uani 1 1 d . . .
C2B C 0.07517(12) 0.62616(13) 0.6853(3) 0.0636(13) Uani 1 1 d . A .
H2B H 0.0609 0.6284 0.6432 0.076 Uiso 1 1 calc R . .
C3B C 0.09740(13) 0.65072(13) 0.7014(4) 0.0734(16) Uani 1 1 d . . .
H3B H 0.0981 0.6698 0.6703 0.088 Uiso 1 1 calc R A .
C4B C 0.11887(13) 0.64849(12) 0.7619(3) 0.0678(14) Uani 1 1 d . A .
H4B H 0.1343 0.6657 0.7720 0.081 Uiso 1 1 calc R . .
C5B C 0.11743(11) 0.62088(10) 0.8071(3) 0.0512(10) Uani 1 1 d . . .
H5B H 0.1321 0.6192 0.8486 0.061 Uiso 1 1 calc R A .
C6B C 0.09470(9) 0.59494(9) 0.7931(2) 0.0391(8) Uani 1 1 d . A .
C7B C 0.09579(8) 0.56567(8) 0.84226(19) 0.0326(7) Uani 1 1 d . . .
C8B C 0.06186(9) 0.48864(9) 0.8566(2) 0.0386(7) Uani 1 1 d . A .
C9B C 0.06481(11) 0.45598(10) 0.8948(3) 0.0532(10) Uani 1 1 d . A 1
H9B1 H 0.0470 0.4541 0.9326 0.064 Uiso 1 1 calc R A 1
H9B2 H 0.0862 0.4552 0.9219 0.064 Uiso 1 1 calc R A 1
C10B C 0.0629(2) 0.42637(16) 0.8427(5) 0.121(3) Uani 1 1 d . A 1
H10D H 0.0419 0.4269 0.8153 0.182 Uiso 1 1 calc R A 1
H10E H 0.0643 0.4060 0.8722 0.182 Uiso 1 1 calc R A 1
H10F H 0.0813 0.4272 0.8069 0.182 Uiso 1 1 calc R A 1
C11B C 0.10454(13) 0.5100(2) 0.6612(4) 0.105(3) Uani 1 1 d . . .
H11B H 0.1145 0.5272 0.6897 0.126 Uiso 1 1 calc R A 1
C12B C 0.12548(13) 0.4916(2) 0.6147(4) 0.102(3) Uani 1 1 d . A 1
H12D H 0.1485 0.4963 0.6145 0.123 Uiso 1 1 calc R A 1
C13B C 0.11463(15) 0.4696(3) 0.5742(5) 0.160(5) Uani 1 1 d . A 1
C14B C 0.0827(2) 0.4574(3) 0.5939(6) 0.168(6) Uani 1 1 d . A 1
H14B H 0.0749 0.4369 0.5746 0.201 Uiso 1 1 calc R A 1
C15B C 0.06324(18) 0.4760(2) 0.6413(5) 0.117(3) Uani 1 1 d . A 1
H15B H 0.0420 0.4682 0.6553 0.140 Uiso 1 1 calc R A 1
C16B C 0.13674(17) 0.4509(4) 0.5196(7) 0.238(9) Uani 1 1 d . . .
H16A H 0.1552 0.4657 0.5052 0.286 Uiso 1 1 calc R A 1
H16B H 0.1465 0.4318 0.5466 0.286 Uiso 1 1 calc R A 1
Mn1C Mn 0.113026(12) 0.528345(13) 0.97155(3) 0.03254(15) Uani 1 1 d . A .
O1C O 0.15139(6) 0.50816(7) 0.93979(15) 0.0415(6) Uani 1 1 d . . .
O2C O 0.11478(6) 0.44803(6) 1.11755(16) 0.0406(6) Uani 1 1 d . . .
O3C O 0.07224(6) 0.54372(7) 1.01537(16) 0.0412(6) Uani 1 1 d . . .
N1C N 0.10570(7) 0.49364(8) 1.04514(17) 0.0356(6) Uani 1 1 d . . .
N2C N 0.07551(7) 0.49622(8) 1.08485(19) 0.0411(7) Uani 1 1 d . . .
N3C N 0.14096(8) 0.56063(9) 1.05373(18) 0.0425(7) Uani 1 1 d . . .
C1C C 0.16841(9) 0.48349(9) 0.9718(2) 0.0393(8) Uani 1 1 d . A .
C2C C 0.20008(11) 0.47756(11) 0.9440(3) 0.0524(10) Uani 1 1 d . . .
H2C H 0.2083 0.4909 0.9042 0.063 Uiso 1 1 calc R A .
C3C C 0.21987(12) 0.45258(13) 0.9730(3) 0.0609(13) Uani 1 1 d . A .
H3C H 0.2413 0.4490 0.9530 0.073 Uiso 1 1 calc R . .
C4C C 0.20839(11) 0.43267(11) 1.0316(3) 0.0526(11) Uani 1 1 d . . .
H4C H 0.2219 0.4157 1.0519 0.063 Uiso 1 1 calc R A .
C5C C 0.17717(9) 0.43810(10) 1.0594(2) 0.0400(8) Uani 1 1 d . A .
H5C H 0.1691 0.4245 1.0988 0.048 Uiso 1 1 calc R . .
C6C C 0.15678(8) 0.46336(9) 1.0309(2) 0.0360(7) Uani 1 1 d . . .
C7C C 0.12422(8) 0.46809(9) 1.06610(19) 0.0339(7) Uani 1 1 d . A .
C8C C 0.06028(9) 0.52293(11) 1.0648(3) 0.0479(10) Uani 1 1 d . A .
C9C C 0.02832(15) 0.53208(17) 1.1020(5) 0.110(3) Uani 1 1 d . A 1
H9C1 H 0.0182 0.5123 1.1251 0.132 Uiso 1 1 calc R A 1
H9C2 H 0.0127 0.5411 1.0644 0.132 Uiso 1 1 calc R A 1
C10C C 0.0357(3) 0.5590(3) 1.1645(8) 0.185(6) Uani 1 1 d . A 1
H10G H 0.0488 0.5490 1.2049 0.278 Uiso 1 1 calc R A 1
H10H H 0.0148 0.5673 1.1850 0.278 Uiso 1 1 calc R A 1
H10I H 0.0481 0.5774 1.1423 0.278 Uiso 1 1 calc R A 1
C11C C 0.16736(10) 0.57805(11) 1.0337(2) 0.0463(9) Uani 1 1 d . A .
H11C H 0.1753 0.5757 0.9838 0.056 Uiso 1 1 calc R . .
C12C C 0.18391(14) 0.59938(13) 1.0808(3) 0.0649(14) Uani 1 1 d . . .
H12E H 0.2028 0.6111 1.0638 0.078 Uiso 1 1 calc R A .
C13C C 0.17255(17) 0.60333(16) 1.1527(3) 0.0819(18) Uani 1 1 d . A .
C14C C 0.1458(2) 0.5855(2) 1.1738(3) 0.106(3) Uani 1 1 d . . .
H14C H 0.1372 0.5878 1.2231 0.128 Uiso 1 1 calc R A .
C15C C 0.13075(14) 0.56371(17) 1.1241(3) 0.0760(17) Uani 1 1 d . A .
H15C H 0.1127 0.5507 1.1410 0.091 Uiso 1 1 calc R . .
C16C C 0.1896(3) 0.6274(2) 1.2065(4) 0.124(3) Uani 1 1 d . . .
H16C H 0.2084 0.6379 1.1801 0.149 Uiso 1 1 calc R A .
H16D H 0.1737 0.6450 1.2202 0.149 Uiso 1 1 calc R . .
O1D O 0.3214(2) 0.4493(2) 0.9327(5) 0.079(2) Uiso 0.50 1 d P B -1
O2D O 0.2953(2) 0.4439(2) 1.0332(5) 0.074(2) Uiso 0.50 1 d P B -1
O3D O 0.2734(3) 0.4596(3) 0.8206(6) 0.098(3) Uiso 0.50 1 d P B -1
O4D O 0.3086(3) 0.5016(3) 0.7840(6) 0.098(3) Uiso 0.50 1 d P B -1
C1D C 0.2889(2) 0.4944(2) 0.9691(5) 0.0445(17) Uiso 0.50 1 d P B -1
C2D C 0.2808(2) 0.5070(2) 0.8993(5) 0.0469(17) Uiso 0.50 1 d P B -1
C3D C 0.2655(2) 0.5378(2) 0.8944(6) 0.0443(19) Uiso 0.50 1 d P B -1
H3D H 0.2602 0.5466 0.8465 0.053 Uiso 0.50 1 calc PR B -1
C4D C 0.2581(3) 0.5551(3) 0.9561(7) 0.057(2) Uiso 0.50 1 d P B -1
H4D H 0.2486 0.5765 0.9514 0.068 Uiso 0.50 1 calc PR B -1
C5D C 0.2640(2) 0.5427(2) 1.0240(5) 0.053(2) Uiso 0.50 1 d P B -1
H5D H 0.2565 0.5542 1.0672 0.063 Uiso 0.50 1 calc PR B -1
C6D C 0.2810(2) 0.5131(2) 1.0323(6) 0.0515(19) Uiso 0.50 1 d P B -1
H6D H 0.2872 0.5057 1.0809 0.062 Uiso 0.50 1 calc PR B -1
C7D C 0.3062(2) 0.4607(2) 0.9727(5) 0.053(2) Uiso 0.50 1 d P B -1
C8D C 0.3133(3) 0.4117(3) 1.0463(7) 0.073(3) Uiso 0.50 1 d P B -1
H8D1 H 0.3207 0.4029 0.9972 0.088 Uiso 0.50 1 calc PR B -1
H8D2 H 0.2976 0.3955 1.0679 0.088 Uiso 0.50 1 calc PR B -1
C9D C 0.3438(3) 0.4142(3) 1.0989(6) 0.068(3) Uiso 0.50 1 d P B -1
H9D1 H 0.3614 0.4265 1.0736 0.102 Uiso 0.50 1 calc PR B -1
H9D2 H 0.3517 0.3919 1.1111 0.102 Uiso 0.50 1 calc PR B -1
H9D3 H 0.3375 0.4257 1.1452 0.102 Uiso 0.50 1 calc PR B -1
C10D C 0.2850(3) 0.4870(3) 0.8323(7) 0.070(3) Uiso 0.50 1 d P B -1
C11D C 0.3189(5) 0.4862(5) 0.7158(10) 0.104(5) Uiso 0.50 1 d P B -1
H11D H 0.3403 0.4959 0.7004 0.125 Uiso 0.50 1 calc PR B -1
H11E H 0.3226 0.4624 0.7257 0.125 Uiso 0.50 1 calc PR B -1
C12D C 0.2975(6) 0.4889(6) 0.6578(14) 0.122(7) Uiso 0.50 1 d P B -1
H12F H 0.2755 0.4816 0.6739 0.183 Uiso 0.50 1 calc PR B -1
H12G H 0.3051 0.4751 0.6160 0.183 Uiso 0.50 1 calc PR B -1
H12H H 0.2964 0.5121 0.6416 0.183 Uiso 0.50 1 calc PR B -1

loop_
_atom_site_aniso_label
_atom_site_aniso_U_11
_atom_site_aniso_U_22
_atom_site_aniso_U_33
_atom_site_aniso_U_23
_atom_site_aniso_U_13
_atom_site_aniso_U_12
Mn1A 0.0259(3) 0.0387(3) 0.0433(3) 0.0067(2) 0.0019(2) 0.00087(19)
O1A 0.0299(13) 0.0531(16) 0.072(2) -0.0085(15) -0.0074(13) -0.0003(11)
O2A 0.0369(14) 0.081(2) 0.0322(13) -0.0094(13) -0.0006(11) 0.0028(13)
O3A 0.0279(11) 0.0443(13) 0.0404(13) 0.0013(11) 0.0055(10) 0.0017(10)
O4A 0.0480(17) 0.0548(19) 0.082(2) 0.0239(17) -0.0092(16) -0.0054(14)
N1A 0.0277(13) 0.0458(16) 0.0377(15) 0.0011(13) -0.0031(11) 0.0004(12)
N2A 0.0284(13) 0.0430(16) 0.0361(15) 0.0009(12) -0.0047(11) -0.0026(12)
N3A 0.091(5) 0.093(5) 0.287(12) 0.101(6) 0.049(6) 0.032(4)
C1A 0.033(2) 0.065(3) 0.087(3) -0.023(3) -0.014(2) -0.0003(19)
C2A 0.045(3) 0.119(5) 0.156(7) -0.079(5) -0.019(4) -0.004(3)
C3A 0.063(4) 0.178(9) 0.215(11) -0.128(9) -0.046(5) 0.016(5)
C4A 0.091(5) 0.140(7) 0.116(6) -0.073(6) -0.024(4) 0.002(5)
C5A 0.067(4) 0.172(8) 0.110(6) -0.080(6) -0.018(4) 0.016(4)
C6A 0.047(2) 0.092(4) 0.070(3) -0.034(3) -0.017(2) 0.001(2)
C7A 0.0353(18) 0.056(2) 0.039(2) -0.0048(17) -0.0026(15) 0.0025(16)
C8A 0.0302(15) 0.0377(17) 0.0333(16) 0.0071(13) 0.0031(13) 0.0033(13)
C9A 0.0376(19) 0.054(2) 0.046(2) -0.0103(18) -0.0003(16) 0.0027(16)
C10A 0.062(3) 0.092(4) 0.078(4) -0.038(3) 0.010(3) -0.013(3)
C11A 0.343(19) 0.093(6) 0.181(11) 0.078(7) 0.147(12) 0.107(9)
C12A 0.31(2) 0.078(7) 0.36(2) -0.003(11) 0.012(19) 0.067(10)
C13A 0.103(6) 0.145(8) 0.227(12) 0.109(9) -0.066(7) -0.046(6)
Mn1B 0.0281(3) 0.0521(3) 0.0296(3) -0.0021(2) 0.00101(19) 0.0005(2)
O1B 0.0414(15) 0.073(2) 0.0434(15) 0.0216(14) -0.0055(12) -0.0040(14)
O2B 0.0341(12) 0.0355(12) 0.0370(13) 0.0030(10) -0.0027(10) -0.0065(9)
O3B 0.0369(13) 0.0422(14) 0.0460(15) -0.0048(11) -0.0011(11) -0.0046(11)
N1B 0.0298(13) 0.0399(15) 0.0343(14) 0.0023(12) 0.0016(11) 0.0006(11)
N2B 0.0394(15) 0.0356(15) 0.0405(16) 0.0034(12) -0.0028(13) -0.0029(12)
N3B 0.0413(19) 0.101(3) 0.049(2) -0.027(2) 0.0023(16) 0.008(2)
C1B 0.0329(18) 0.056(2) 0.046(2) 0.0156(18) 0.0060(15) 0.0014(16)
C2B 0.052(2) 0.072(3) 0.067(3) 0.035(3) -0.004(2) 0.002(2)
C3B 0.056(3) 0.064(3) 0.100(4) 0.045(3) -0.003(3) -0.002(2)
C4B 0.064(3) 0.042(2) 0.097(4) 0.025(2) 0.000(3) -0.007(2)
C5B 0.047(2) 0.040(2) 0.067(3) 0.0086(19) -0.003(2) 0.0004(17)
C6B 0.0343(17) 0.0402(18) 0.0428(19) 0.0074(15) 0.0051(14) 0.0027(14)
C7B 0.0283(15) 0.0354(16) 0.0340(16) -0.0003(13) 0.0033(13) 0.0028(12)
C8B 0.0363(17) 0.0382(18) 0.0412(19) -0.0031(15) -0.0011(15) -0.0019(14)
C9B 0.048(2) 0.0374(19) 0.074(3) 0.0080(19) -0.008(2) -0.0091(17)
C10B 0.145(7) 0.051(3) 0.167(8) -0.012(4) -0.081(6) 0.009(4)
C11B 0.038(2) 0.191(8) 0.087(4) -0.085(5) 0.008(3) -0.008(3)
C12B 0.035(2) 0.191(8) 0.081(4) -0.071(5) 0.006(2) 0.005(3)
C13B 0.041(3) 0.303(13) 0.137(7) -0.162(9) 0.000(3) 0.022(5)
C14B 0.075(5) 0.254(13) 0.174(10) -0.143(10) 0.026(6) -0.015(6)
C15B 0.067(4) 0.152(7) 0.131(7) -0.072(6) 0.018(4) -0.010(4)
C16B 0.049(4) 0.44(2) 0.227(11) -0.274(15) -0.012(5) 0.045(7)
Mn1C 0.0295(3) 0.0340(3) 0.0341(3) 0.0046(2) -0.00241(19) -0.00139(19)
O1C 0.0394(13) 0.0457(14) 0.0394(13) 0.0084(11) 0.0059(11) 0.0049(11)
O2C 0.0306(12) 0.0388(13) 0.0523(15) 0.0147(11) 0.0068(11) 0.0049(10)
O3C 0.0307(12) 0.0412(14) 0.0519(15) 0.0120(11) 0.0010(11) 0.0022(10)
N1C 0.0276(13) 0.0401(15) 0.0389(15) 0.0078(12) 0.0024(11) 0.0022(11)
N2C 0.0273(14) 0.0414(16) 0.0545(19) 0.0125(14) 0.0056(13) 0.0012(12)
N3C 0.0397(16) 0.0524(19) 0.0354(16) 0.0009(14) -0.0007(13) -0.0075(14)
C1C 0.0375(18) 0.0413(19) 0.0390(18) 0.0054(15) 0.0022(15) 0.0026(14)
C2C 0.048(2) 0.054(2) 0.055(2) 0.019(2) 0.0191(19) 0.0093(18)
C3C 0.050(2) 0.068(3) 0.064(3) 0.020(2) 0.022(2) 0.023(2)
C4C 0.045(2) 0.054(2) 0.058(3) 0.021(2) 0.0129(19) 0.0156(18)
C5C 0.0393(18) 0.0421(19) 0.0386(18) 0.0070(15) 0.0049(15) 0.0065(15)
C6C 0.0305(16) 0.0386(17) 0.0388(18) 0.0039(14) 0.0034(13) 0.0037(13)
C7C 0.0286(15) 0.0368(17) 0.0362(17) -0.0003(13) -0.0008(13) -0.0002(13)
C8C 0.0303(17) 0.050(2) 0.063(3) 0.0209(19) 0.0081(17) 0.0029(15)
C9C 0.061(3) 0.091(4) 0.179(8) 0.082(5) 0.070(4) 0.046(3)
C10C 0.165(10) 0.148(9) 0.242(14) 0.023(9) 0.127(10) 0.074(8)
C11C 0.045(2) 0.053(2) 0.041(2) 0.0076(17) -0.0085(16) -0.0129(17)
C12C 0.071(3) 0.063(3) 0.060(3) 0.015(2) -0.025(2) -0.028(2)
C13C 0.094(4) 0.084(4) 0.067(3) -0.019(3) -0.025(3) -0.032(3)
C14C 0.112(5) 0.157(7) 0.050(3) -0.038(4) -0.001(3) -0.045(5)
C15C 0.068(3) 0.114(5) 0.046(3) -0.020(3) 0.005(2) -0.039(3)
C16C 0.163(8) 0.122(6) 0.088(5) -0.029(5) -0.039(5) -0.064(6)

loop_
_atom_type_symbol
_atom_type_description
_atom_type_scat_dispersion_real
_atom_type_scat_dispersion_imag
_atom_type_scat_source
C C 0.0033 0.0016 'International Tables Vol C Tables 4.2.6.8 and 6.1.1.4'
H H 0.0000 0.0000 'International Tables Vol C Tables 4.2.6.8 and 6.1.1.4'
N N 0.0061 0.0033 'International Tables Vol C Tables 4.2.6.8 and 6.1.1.4'
O O 0.0106 0.0060 'International Tables Vol C Tables 4.2.6.8 and 6.1.1.4'
Mn Mn 0.3368 0.7283 'International Tables Vol C Tables 4.2.6.8 and 6.1.1.4'

loop_
_geom_angle_atom_site_label_1
_geom_angle_atom_site_label_2
_geom_angle_atom_site_label_3
_geom_angle
_geom_angle_site_symmetry_1
_geom_angle_site_symmetry_3
_geom_angle_publ_flag
O1A Mn1A N1A 90.39(13) . . ?
O1A Mn1A O3A 170.48(12) . . ?
N1A Mn1A O3A 80.10(12) . . ?
O1A Mn1A O2C 93.30(13) . 9_567 ?
N1A Mn1A O2C 176.18(13) . 9_567 ?
O3A Mn1A O2C 96.21(11) . 9_567 ?
O1A Mn1A N2C 92.31(14) . 9_567 ?
N1A Mn1A N2C 103.70(12) . 9_567 ?
O3A Mn1A N2C 89.56(12) . 9_567 ?
O2C Mn1A N2C 75.18(11) 9_567 9_567 ?
O1A Mn1A O4A 93.99(14) . . ?
N1A Mn1A O4A 94.42(13) . . ?
O3A Mn1A O4A 87.22(12) . . ?
O2C Mn1A O4A 86.32(12) 9_567 . ?
N2C Mn1A O4A 160.76(13) 9_567 . ?
C1A O1A Mn1A 129.8(3) . . ?
C7A O2A Mn1B 119.1(2) . . ?
C8A O3A Mn1A 113.2(2) . . ?
C11A O4A Mn1A 127.4(7) . . ?
C7A N1A N2A 113.6(3) . . ?
C7A N1A Mn1A 131.4(3) . . ?
N2A N1A Mn1A 114.7(2) . . ?
C8A N2A N1A 110.5(3) . . ?
C8A N2A Mn1B 140.7(2) . . ?
N1A N2A Mn1B 108.1(2) . . ?
C13A N3A C11A 125.0(13) . . ?
C13A N3A C12A 108.3(10) . . ?
C11A N3A C12A 121.3(13) . . ?
O1A C1A C6A 126.0(4) . . ?
O1A C1A C2A 117.4(5) . . ?
C6A C1A C2A 116.5(5) . . ?
C3A C2A C1A 120.9(6) . . ?
C4A C3A C2A 122.5(6) . . ?
C3A C4A C5A 117.6(7) . . ?
C6A C5A C4A 120.5(7) . . ?
C5A C6A C1A 121.4(5) . . ?
C5A C6A C7A 116.6(5) . . ?
C1A C6A C7A 122.0(4) . . ?
O2A C7A N1A 121.4(3) . . ?
O2A C7A C6A 118.9(4) . . ?
N1A C7A C6A 119.7(4) . . ?
N2A C8A O3A 121.4(3) . . ?
N2A C8A C9A 119.3(3) . . ?
O3A C8A C9A 119.3(3) . . ?
C8A C9A C10A 115.5(4) . . ?
O4A C11A N3A 136.5(16) . . ?
O1B Mn1B O3B 170.36(12) . . ?
O1B Mn1B N1B 90.43(13) . . ?
O3B Mn1B N1B 80.10(12) . . ?
O1B Mn1B O2A 97.90(13) . . ?
O3B Mn1B O2A 91.58(13) . . ?
N1B Mn1B O2A 171.67(13) . . ?
O1B Mn1B N2A 93.65(13) . . ?
O3B Mn1B N2A 90.58(11) . . ?
N1B Mn1B N2A 105.16(11) . . ?
O2A Mn1B N2A 74.23(11) . . ?
O1B Mn1B N3B 93.36(17) . . ?
O3B Mn1B N3B 85.66(15) . . ?
N1B Mn1B N3B 94.54(13) . . ?
O2A Mn1B N3B 85.23(13) . . ?
N2A Mn1B N3B 159.02(13) . . ?
C1B O1B Mn1B 130.5(3) . . ?
C7B O2B Mn1C 118.8(2) . . ?
C8B O3B Mn1B 113.2(2) . . ?
C7B N1B N2B 114.0(3) . . ?
C7B N1B Mn1B 132.1(2) . . ?
N2B N1B Mn1B 113.9(2) . . ?
C8B N2B N1B 110.9(3) . . ?
C8B N2B Mn1C 137.6(3) . . ?
N1B N2B Mn1C 108.2(2) . . ?
C11B N3B C15B 113.1(5) . . ?
C11B N3B Mn1B 125.6(4) . . ?
C15B N3B Mn1B 118.0(4) . . ?
O1B C1B C2B 117.3(4) . . ?
O1B C1B C6B 124.6(3) . . ?
C2B C1B C6B 118.0(4) . . ?
C3B C2B C1B 120.9(5) . . ?
C2B C3B C4B 121.8(4) . . ?
C5B C4B C3B 118.7(5) . . ?
C4B C5B C6B 121.6(4) . . ?
C5B C6B C1B 118.9(4) . . ?
C5B C6B C7B 118.1(3) . . ?
C1B C6B C7B 122.9(3) . . ?
O2B C7B N1B 122.1(3) . . ?
O2B C7B C6B 119.0(3) . . ?
N1B C7B C6B 118.9(3) . . ?
N2B C8B O3B 121.8(3) . . ?
N2B C8B C9B 120.0(3) . . ?
O3B C8B C9B 118.2(3) . . ?
C8B C9B C10B 114.5(5) . . ?
N3B C11B C12B 126.7(6) . . ?
C13B C12B C11B 121.1(5) . . ?
C12B C13B C14B 115.5(6) . . ?
C12B C13B C16B 121.7(7) . . ?
C14B C13B C16B 121.2(9) . . ?
C15B C14B C13B 118.5(9) . . ?
C14B C15B N3B 120.7(7) . . ?
C16C C16B C13B 117.1(6) 3_554 . ?
O1C Mn1C O3C 171.07(11) . . ?
O1C Mn1C N1C 90.91(12) . . ?
O3C Mn1C N1C 80.17(11) . . ?
O1C Mn1C O2B 95.63(11) . . ?
O3C Mn1C O2B 93.29(11) . . ?
N1C Mn1C O2B 173.37(11) . . ?
O1C Mn1C N2B 95.35(12) . . ?
O3C Mn1C N2B 86.61(12) . . ?
N1C Mn1C N2B 103.55(12) . . ?
O2B Mn1C N2B 74.79(10) . . ?
O1C Mn1C N3C 91.96(13) . . ?
O3C Mn1C N3C 88.79(12) . . ?
N1C Mn1C N3C 93.22(13) . . ?
O2B Mn1C N3C 87.69(11) . . ?
N2B Mn1C N3C 161.57(12) . . ?
C1C O1C Mn1C 129.2(2) . . ?
C7C O2C Mn1A 120.2(2) . 9_567 ?
C8C O3C Mn1C 112.4(2) . . ?
C7C N1C N2C 113.7(3) . . ?
C7C N1C Mn1C 131.7(2) . . ?
N2C N1C Mn1C 114.6(2) . . ?
C8C N2C N1C 109.5(3) . . ?
C8C N2C Mn1A 140.7(3) . 9_567 ?
N1C N2C Mn1A 108.9(2) . 9_567 ?
C15C N3C C11C 117.0(4) . . ?
C15C N3C Mn1C 120.7(3) . . ?
C11C N3C Mn1C 122.2(3) . . ?
O1C C1C C2C 116.7(3) . . ?
O1C C1C C6C 125.2(3) . . ?
C2C C1C C6C 118.2(3) . . ?
C3C C2C C1C 121.5(4) . . ?
C2C C3C C4C 120.4(4) . . ?
C5C C4C C3C 118.8(4) . . ?
C4C C5C C6C 121.6(3) . . ?
C5C C6C C1C 119.5(3) . . ?
C5C C6C C7C 117.7(3) . . ?
C1C C6C C7C 122.8(3) . . ?
O2C C7C N1C 121.7(3) . . ?
O2C C7C C6C 119.3(3) . . ?
N1C C7C C6C 119.0(3) . . ?
N2C C8C O3C 123.0(3) . . ?
N2C C8C C9C 119.7(4) . . ?
O3C C8C C9C 117.2(4) . . ?
C8C C9C C10C 108.5(6) . . ?
N3C C11C C12C 124.0(4) . . ?
C13C C12C C11C 118.7(5) . . ?
C14C C13C C12C 117.7(5) . . ?
C14C C13C C16C 121.7(6) . . ?
C12C C13C C16C 120.6(6) . . ?
C13C C14C C15C 120.8(6) . . ?
N3C C15C C14C 121.7(5) . . ?
C16B C16C C13C 114.2(7) 4_455 . ?
C7D O2D C8D 113.7(8) . . ?
C10D O4D C11D 122.0(12) . . ?
C2D C1D C6D 118.2(8) . . ?
C2D C1D C7D 118.2(8) . . ?
C6D C1D C7D 123.6(8) . . ?
C1D C2D C3D 119.3(8) . . ?
C1D C2D C10D 120.4(8) . . ?
C3D C2D C10D 120.0(9) . . ?
C4D C3D C2D 121.1(9) . . ?
C5D C4D C3D 120.7(10) . . ?
C4D C5D C6D 120.6(10) . . ?
C5D C6D C1D 119.7(9) . . ?
O1D C7D O2D 120.9(10) . . ?
O1D C7D C1D 129.1(10) . . ?
O2D C7D C1D 109.5(8) . . ?
O2D C8D C9D 114.9(9) . . ?
O3D C10D O4D 122.4(12) . . ?
O3D C10D C2D 126.9(11) . . ?
O4D C10D C2D 110.2(10) . . ?
C12D C11D O4D 115.4(19) . . ?

loop_
_geom_bond_atom_site_label_1
_geom_bond_atom_site_label_2
_geom_bond_distance
_geom_bond_site_symmetry_2
_geom_bond_publ_flag
Mn1A O1A 1.869(3) . ?
Mn1A N1A 1.936(3) . ?
Mn1A O3A 1.939(3) . ?
Mn1A O2C 1.961(2) 9_567 ?
Mn1A N2C 2.251(3) 9_567 ?
Mn1A O4A 2.254(3) . ?
O1A C1A 1.294(6) . ?
O2A C7A 1.284(5) . ?
O2A Mn1B 1.977(3) . ?
O3A C8A 1.313(4) . ?
O4A C11A 1.133(13) . ?
N1A C7A 1.321(5) . ?
N1A N2A 1.419(4) . ?
N2A C8A 1.303(5) . ?
N2A Mn1B 2.258(3) . ?
N3A C13A 1.215(11) . ?
N3A C11A 1.298(9) . ?
N3A C12A 1.578(18) . ?
C1A C6A 1.416(7) . ?
C1A C2A 1.422(7) . ?
C2A C3A 1.376(12) . ?
C3A C4A 1.374(13) . ?
C4A C5A 1.419(9) . ?
C5A C6A 1.389(8) . ?
C6A C7A 1.466(6) . ?
C8A C9A 1.495(5) . ?
C9A C10A 1.498(6) . ?
Mn1B O1B 1.855(3) . ?
Mn1B O3B 1.930(3) . ?
Mn1B N1B 1.938(3) . ?
Mn1B N3B 2.289(4) . ?
O1B C1B 1.322(5) . ?
O2B C7B 1.280(4) . ?
O2B Mn1C 1.994(2) . ?
O3B C8B 1.299(5) . ?
N1B C7B 1.323(5) . ?
N1B N2B 1.414(4) . ?
N2B C8B 1.291(5) . ?
N2B Mn1C 2.255(3) . ?
N3B C11B 1.232(6) . ?
N3B C15B 1.393(9) . ?
C1B C2B 1.416(6) . ?
C1B C6B 1.419(6) . ?
C2B C3B 1.370(8) . ?
C3B C4B 1.387(8) . ?
C4B C5B 1.377(6) . ?
C5B C6B 1.416(6) . ?
C6B C7B 1.473(5) . ?
C8B C9B 1.490(5) . ?
C9B C10B 1.517(8) . ?
C11B C12B 1.397(7) . ?
C12B C13B 1.228(10) . ?
C13B C14B 1.427(12) . ?
C13B C16B 1.521(8) . ?
C14B C15B 1.377(10) . ?
C16B C16C 1.341(11) 3_554 ?
Mn1C O1C 1.841(3) . ?
Mn1C O3C 1.927(3) . ?
Mn1C N1C 1.943(3) . ?
Mn1C N3C 2.263(3) . ?
O1C C1C 1.339(4) . ?
O2C C7C 1.282(4) . ?
O2C Mn1A 1.961(2) 9_567 ?
O3C C8C 1.310(5) . ?
N1C C7C 1.329(4) . ?
N1C N2C 1.414(4) . ?
N2C C8C 1.293(5) . ?
N2C Mn1A 2.251(3) 9_567 ?
N3C C15C 1.326(6) . ?
N3C C11C 1.327(5) . ?
C1C C2C 1.394(5) . ?
C1C C6C 1.412(5) . ?
C2C C3C 1.388(6) . ?
C3C C4C 1.398(6) . ?
C4C C5C 1.373(5) . ?
C5C C6C 1.407(5) . ?
C6C C7C 1.470(5) . ?
C8C C9C 1.498(6) . ?
C9C C10C 1.586(16) . ?
C11C C12C 1.377(6) . ?
C12C C13C 1.370(8) . ?
C13C C14C 1.353(9) . ?
C13C C16C 1.529(7) . ?
C14C C15C 1.387(8) . ?
C16C C16B 1.341(11) 4_455 ?
O1D C7D 1.049(11) . ?
O2D C7D 1.348(12) . ?
O2D C8D 1.510(14) . ?
O3D C10D 1.220(15) . ?
O4D C10D 1.414(15) . ?
O4D C11D 1.43(2) . ?
C1D C2D 1.384(12) . ?
C1D C6D 1.394(12) . ?
C1D C7D 1.531(12) . ?
C2D C3D 1.391(13) . ?
C2D C10D 1.452(14) . ?
C3D C4D 1.336(17) . ?
C4D C5D 1.330(15) . ?
C5D C6D 1.387(13) . ?
C8D C9D 1.550(16) . ?
C11D C12D 1.35(3) . ?
